data_7248499
loop_
_publ_author_name
'Gawraczy\'nski, Jakub'
'Leszczy\'nski, Piotr J.'
'Cyra\'nski, Micha\/l K.'
'Dobrzycki, \/Lukasz'
'Ko\'zmi\'nski, Wiktor'
'Fija\/lkowski, Karol J.'
'Grochala, Wojciech'
'Jaro\'n, Tomasz'

_publ_section_title
;
 Synthesis and structural trends in a series of simple
 tetraalkylphosphonium salts
;
_journal_issue 20
_journal_name_full CrystEngComm
_journal_page_first 2673
_journal_page_last 2682
_journal_paper_doi 10.1039/D4CE00210E
_journal_volume 26
_journal_year 2024
_chemical_formula_moiety 'C16 H36 P, H O4 S'
_chemical_formula_sum 'C16 H37 O4 P S'
_chemical_formula_weight 356.510
_space_group_crystal_system monoclinic
_space_group_IT_number 14
_space_group_name_Hall '-P 2yn'
_space_group_name_H-M_alt 'P 1 21/n 1'
_symmetry_Int_Tables_number 14
_atom_sites_solution_primary dual
_audit_creation_date 2024-04-12
_audit_creation_method
;
Olex2 1.5
(compiled 2024.02.16 svn.r378c4104 for OlexSys, GUI svn.r6928)
;
_audit_update_record
;
2024-04-12 deposited with the CCDC.	2024-04-15 downloaded from the CCDC.
;
_cell_angle_alpha 90
_cell_angle_beta 105.595(2)
_cell_angle_gamma 90
_cell_formula_units_Z 8
_cell_length_a 13.7521(2)
_cell_length_b 22.0007(3)
_cell_length_c 13.9604(2)
_cell_measurement_reflns_used 21048
_cell_measurement_temperature 100
_cell_measurement_theta_max 74.8870
_cell_measurement_theta_min 3.8210
_cell_volume 4068.31(11)
_computing_cell_refinement 'CrysAlisPro 1.171.42.49 (Rigaku OD, 2022)'
_computing_data_collection 'CrysAlisPro 1.171.42.49 (Rigaku OD, 2022)'
_computing_data_reduction 'CrysAlisPro 1.171.42.49 (Rigaku OD, 2022)'
_computing_molecular_graphics 'Olex2 1.5 (Dolomanov et al., 2009)'
_computing_publication_material 'Olex2 1.5 (Dolomanov et al., 2009)'
_computing_structure_refinement 'olex2.refine 1.5 (Bourhis et al., 2015)'
_computing_structure_solution 'SHELXT 2014/5 (Sheldrick, 2014)'
_diffrn_ambient_environment N~2~
_diffrn_ambient_temperature 100
_diffrn_detector 'CCD plate'
_diffrn_detector_area_resol_mean 5.2687
_diffrn_detector_type Atlas
_diffrn_measured_fraction_theta_full 1.0000
_diffrn_measured_fraction_theta_max 0.9924
_diffrn_measurement_details
;
List of Runs (angles in degrees, time in seconds):

  # Type    Start    End  Width  t~exp~   \w     \q     \k     \f   Frames
#--------------------------------------------------------------------------
  1  \w    -66.00  34.00   1.00    3.00    --  -41.26  38.00-120.00  100
  2  \w     58.00  85.00   1.00    3.00    --   41.26  77.00 -90.00   27
  3  \w      8.00  47.00   1.00    3.00    --   41.26  77.00  60.00   39
  4  \w      9.00  86.00   1.00    3.00    --   41.26  77.00-120.00   77
  5  \w     34.00  81.00   1.00    3.00    --   41.26 -99.00 -60.00   47
  6  \w     37.00 130.00   1.00   12.00    --  109.50 -45.00  90.00   93
  7  \w     85.00 112.00   1.00   12.00    --  109.50  45.00  30.00   27
  8  \w     91.00 128.00   1.00   12.00    --  109.50 178.00 -30.00   37
  9  \w     38.00 118.00   1.00   12.00    --  109.50 -45.00-120.00   80
 10  \w     44.00  81.00   1.00   12.00    --  109.50-111.00-180.00   37
 11  \w     80.00 157.00   1.00   12.00    --  109.50  61.00  60.00   77
 12  \w     48.00 157.00   1.00   12.00    --  109.50   0.00-150.00  109
 13  \w     94.00 152.00   1.00   22.00    --  109.50  45.00-150.00   58
 14  \w    122.00 155.00   1.00   22.00    --  109.50  50.00  44.00   33
 15  \w     63.00  89.00   1.00   22.00    --  109.50 -94.00-150.00   26
 16  \w     79.00 105.00   1.00   22.00    --  109.50 -94.00-180.00   26
 17  \w     84.00 110.00   1.00   22.00    --  109.50  45.00 120.00   26
 18  \w     61.00 103.00   1.00   22.00    --  109.50-111.00 -60.00   42
 19  \w    105.00 145.00   1.00   22.00    --  109.50  45.00-180.00   40
 20  \w    125.00 151.00   1.00   22.00    --  109.50  30.00 -90.00   26
 21  \w     92.00 123.00   1.00   22.00    --  109.50 178.00 120.00   31
 22  \w     32.00  74.00   1.00   22.00    --  109.50 -94.00 -30.00   42
 23  \w    109.00 135.00   1.00   22.00    --  109.50 178.00 -90.00   26
 24  \w     81.00 126.00   1.00   22.00    --  109.50  15.00-180.00   45
 25  \w     96.00 145.00   1.00   22.00    --  109.50  30.00   0.00   49
 26  \w   -114.00 -12.00   1.00    4.00    --  -41.51 -57.00  90.00  102
 27  \w    -75.00  34.00   1.00    4.00    --  -41.51  77.00   0.00  109
 28  \w      9.00  87.00   1.00    4.00    --   41.51  77.00 120.00   78
 29  \w      6.00  75.00   1.00    4.00    --   41.51 -77.00  60.00   69
 30  \w      9.00  87.00   1.00    4.00    --   41.51  77.00 -30.00   78
 31  \w     78.00 137.00   1.00   22.00    --  109.50  30.00 -60.00   59
 32  \w     89.00 146.00   1.00   22.00    --  109.50 178.00-180.00   57
 33  \w    112.00 137.00   1.00   22.00    --  109.50 -50.00-101.00   25
 34  \w     38.00  71.00   1.00   22.00    --  109.50 -61.00  30.00   33
 35  \w    102.00 128.00   1.00   22.00    --  109.50 -61.00  30.00   26
 36  \w     93.00 133.00   1.00   22.00    --  109.50  37.00 171.74   40
 37  \w     97.00 123.00   1.00   22.00    --  109.50  30.00 -30.00   26
 38  \w     65.00 107.00   1.00   22.00    --  109.50-111.00 -90.00   42
 39  \w     72.00 118.00   1.00   22.00    --  109.50 -61.00  60.00   46
 40  \w    107.00 140.00   1.00   22.00    --  109.50  59.00 175.20   33
 41  \w     58.00  92.00   1.00   22.00    --  109.50 -45.00  30.00   34
 42  \w    112.00 137.00   1.00   22.00    --  109.50 -45.00  30.00   25
 43  \w     20.00  45.00   1.00   22.00    --  109.50   3.00-129.40   25
 44  \w     51.00  77.00   1.00   22.00    --  109.50   3.00-129.40   26
 45  \w     76.00 102.00   1.00   22.00    --  109.50 -94.00 -30.00   26
 46  \w     33.00  59.00   1.00   22.00    --  109.50 -94.00   0.00   26
 47  \w     67.00  94.00   1.00   22.00    --  109.50  21.00 -54.42   27
 48  \w    104.00 130.00   1.00   22.00    --  109.50 -30.00 -60.00   26
 49  \w     59.00  85.00   1.00   22.00    --  109.50 -15.00-180.00   26
 50  \w    125.00 152.00   1.00   22.00    --  109.50 -15.00-180.00   27
 51  \w    113.00 141.00   1.00   22.00    --  109.50  45.00   0.00   28
;
_diffrn_measurement_device 'four-circle diffractometer'
_diffrn_measurement_device_type 'SuperNova, Single source at offset/far, Atlas'
_diffrn_measurement_method '\w scans'
_diffrn_orient_matrix_type 'CrysAlisPro convention (1999,Acta A55,543-557)'
_diffrn_orient_matrix_UB_11 -0.0615310000
_diffrn_orient_matrix_UB_12 0.0377091000
_diffrn_orient_matrix_UB_13 -0.0886675000
_diffrn_orient_matrix_UB_21 0.0716303000
_diffrn_orient_matrix_UB_22 -0.0202116000
_diffrn_orient_matrix_UB_23 -0.0619961000
_diffrn_orient_matrix_UB_31 -0.0678673000
_diffrn_orient_matrix_UB_32 -0.0554304000
_diffrn_orient_matrix_UB_33 -0.0376895000
_diffrn_radiation_monochromator mirror
_diffrn_radiation_probe x-ray
_diffrn_radiation_type 'Cu K\a'
_diffrn_radiation_wavelength 1.54184
_diffrn_reflns_av_R_equivalents 0.0568
_diffrn_reflns_av_unetI/netI 0.0339
_diffrn_reflns_Laue_measured_fraction_full 1.0000
_diffrn_reflns_Laue_measured_fraction_max 0.9924
_diffrn_reflns_limit_h_max 16
_diffrn_reflns_limit_h_min -17
_diffrn_reflns_limit_k_max 25
_diffrn_reflns_limit_k_min -27
_diffrn_reflns_limit_l_max 17
_diffrn_reflns_limit_l_min -17
_diffrn_reflns_number 43613
_diffrn_reflns_point_group_measured_fraction_full 1.0000
_diffrn_reflns_point_group_measured_fraction_max 0.9924
_diffrn_reflns_theta_full 67.6840
_diffrn_reflns_theta_max 75.26
_diffrn_reflns_theta_min 3.85
_diffrn_source 'micro-focus sealed X-ray tube'
_diffrn_source_type 'SuperNova (Cu) X-ray Source'
_exptl_absorpt_coefficient_mu 2.267
_exptl_absorpt_correction_T_max 1.000
_exptl_absorpt_correction_T_min 0.405
_exptl_absorpt_correction_type gaussian
_exptl_absorpt_process_details
;
CrysAlisPro 1.171.42.49 (Rigaku Oxford Diffraction, 2022)
Numerical absorption correction based on gaussian integration over
a multifaceted crystal model
Empirical absorption correction using spherical harmonics,
implemented in SCALE3 ABSPACK scaling algorithm.
;
_exptl_crystal_colour 'clear colourless'
_exptl_crystal_colour_lustre clear
_exptl_crystal_colour_primary colourless
_exptl_crystal_density_diffrn 1.164
_exptl_crystal_description trapezoid
_exptl_crystal_F_000 1577.369
_exptl_crystal_size_max 0.32
_exptl_crystal_size_mid 0.18
_exptl_crystal_size_min 0.13
_refine_diff_density_max 1.3243
_refine_diff_density_min -0.6992
_refine_diff_density_rms 0.0708
_refine_ls_d_res_high 0.7971
_refine_ls_d_res_low 11.4733
_refine_ls_goodness_of_fit_ref 1.0448
_refine_ls_hydrogen_treatment mixed
_refine_ls_matrix_type full
_refine_ls_number_constraints 175
_refine_ls_number_parameters 564
_refine_ls_number_reflns 8356
_refine_ls_number_restraints 264
_refine_ls_restrained_S_all 1.0276
_refine_ls_R_factor_all 0.0710
_refine_ls_R_factor_gt 0.0630
_refine_ls_shift/su_max -0.0012
_refine_ls_shift/su_mean 0.0000
_refine_ls_structure_factor_coef Fsqd
_refine_ls_weighting_details 'w=1/[\s^2^(Fo^2^)+(0.0622P)^2^+4.9978P] where P=(Fo^2^+2Fc^2^)/3'
_refine_ls_weighting_scheme calc
_refine_ls_wR_factor_gt 0.1532
_refine_ls_wR_factor_ref 0.1594
_reflns_Friedel_coverage 0.0
_reflns_limit_h_max 10
_reflns_limit_h_min -17
_reflns_limit_k_max 27
_reflns_limit_k_min 0
_reflns_limit_l_max 17
_reflns_limit_l_min -9
_reflns_number_gt 7228
_reflns_number_total 8356
_reflns_threshold_expression I>=2u(I)
_cod_data_source_file d4ce00210e2.cif
_cod_data_source_block 20230420_TJ417air01
_cod_depositor_comments 'Adding full bibliography for 7248499--7248509.cif.'
_cod_database_code 7248499
_chemical_oxdiff_formula 'C16 H37 O4 P S'
_chemical_oxdiff_usercomment 'TJ417 stored without Krytox in the air for 3 months TBPHS'
_olex2_refinement_description
;
1. Fixed Uiso
 At 1.2 times of:
  All C(H,H) groups, All C(H,H,H,H) groups
 At 1.5 times of:
  All C(H,H,H) groups, All O(H) groups
2. Restrained distances
 C21-C00L \\sim C21-C20 \\sim C00V-C00L \\sim C017-C00V
 with sigma of 0.02
 P1-C5 \\sim P1-C10 \\sim P004-C00U \\sim P004-C00T \\sim P004-C00O \\sim
P004-C00N
 with sigma of 0.01
 C6-C5 \\sim C7-C6 \\sim C9-C7 \\sim C13-C12 \\sim C12-C11 \\sim C11-C10
 with sigma of 0.02
 C4-C00D \\sim C00W-C00D \\sim C4-C3 \\sim C014-C00W \\sim C015-C014 \\sim
C3-C1 \\sim C00L-C00I \\sim C21-
 C00L \\sim C00V-C00L \\sim C017-C00V \\sim C21-C20 \\sim C010-C00H \\sim
C8-C00H \\sim C8-C2 \\sim C018-
 C010
 with sigma of 0.01
 C012-C00U \\sim C013-C012 \\sim C013-C00Z \\sim C6-C5 \\sim C7-C6 \\sim C9-C7
\\sim C11-C10 \\sim C00T-
 C00Q \\sim C12-C11 \\sim C00Y-C00Q \\sim C13-C12 \\sim C016-C00Y
 with sigma of 0.01
 O006-H006 \\sim O008-H008
 with sigma of 0.02
3. Uiso/Uaniso restraints and constraints
C9 \\sim C00Z \\sim C7 \\sim C013 \\sim C6 \\sim C012 \\sim C5 \\sim C00U \\sim
C10 \\sim C00T \\sim C11 \\sim C00Q \\sim C12 \\sim C00Y \\sim C13 \\sim C016:
within 1.7A with sigma of 0.02 and sigma for terminal atoms of 0.04 within 1.7A
P1 \\sim P004: within 1.7A with sigma of 0.04 and sigma for terminal atoms of
0.08 within 1.7A
C21 \\sim C00V: within 1.7A with sigma of 0.04 and sigma for terminal atoms of
0.08 within 1.7A
Uanis(C21) \\sim Ueq: with sigma of 0.05 and sigma for terminal atoms of 0.1
Uanis(C012) \\sim Ueq: with sigma of 0.01 and sigma for terminal atoms of 0.1
Uanis(C5) \\sim Ueq: with sigma of 0.01 and sigma for terminal atoms of 0.1
4. Rigid body (RIGU) restrains
 C00L, C21
 with sigma for 1-2 distances of 0.004 and sigma for 1-3 distances of 0.004
5. Others
 Sof(Hg)=Sof(Hh)=Sof(C2)=Sof(H2a)=Sof(H2b)=Sof(H2c)=Sof(C8)=Sof(H8a)=Sof(H8b)=
 1-FVAR(1)
 Sof(H5)=Sof(Hf)=Sof(C010)=Sof(H01k)=Sof(H01l)=Sof(C018)=Sof(H01u)=Sof(H01v)=
 Sof(H01w)=FVAR(1)
 Sof(Ha)=Sof(Hb)=Sof(C3)=Sof(H3a)=Sof(H3b)=Sof(C1)=Sof(H1a)=Sof(H1b)=Sof(H1c)=
 Sof(C4)=Sof(H4a)=Sof(H4b)=1-FVAR(2)
 Sof(H1)=Sof(H)=Sof(C00W)=Sof(H11)=Sof(Hq)=Sof(C014)=Sof(H01m)=Sof(H01n)=
 Sof(C015)=Sof(H01o)=Sof(H01p)=Sof(H01q)=FVAR(2)
 Sof(Hl)=Sof(Hm)=Sof(C20)=Sof(H20a)=Sof(H20b)=Sof(H20c)=Sof(C21)=Sof(H21a)=
 Sof(H21b)=1-FVAR(3)
 Sof(H8)=Sof(Hk)=Sof(C00V)=Sof(H10)=Sof(Hp)=Sof(C017)=Sof(H01r)=Sof(H01s)=
 Sof(H01t)=FVAR(3)
 Sof(H00g)=Sof(H00h)=Sof(H00k)=Sof(H00l)=Sof(C11)=Sof(H11a)=Sof(H11b)=Sof(C10)=
 Sof(H10a)=Sof(H10b)=Sof(C12)=Sof(H12a)=Sof(H12b)=Sof(P1)=Sof(C5)=Sof(H5a)=
 Sof(H5b)=Sof(C6)=Sof(H6a)=Sof(H6b)=Sof(C9)=Sof(H9a)=Sof(H9b)=Sof(H9c)=Sof(C7)=
 Sof(H7a)=Sof(H7b)=Sof(C13)=Sof(H13a)=Sof(H13b)=Sof(H13c)=1-FVAR(4)
 Sof(P004)=Sof(H00e)=Sof(H00f)=Sof(H00i)=Sof(H00j)=Sof(C00Q)=Sof(H00m)=
 Sof(H00n)=Sof(C00T)=Sof(H00t)=Sof(H00u)=Sof(C00U)=Sof(H00v)=Sof(H00w)=
 Sof(C00Y)=Sof(H00z)=Sof(Hr)=Sof(C00Z)=Sof(H00)=Sof(Hs)=Sof(Ht)=Sof(C012)=
 Sof(H01d)=Sof(H01e)=Sof(C013)=Sof(H01f)=Sof(H01g)=Sof(C016)=Sof(H01h)=
 Sof(H01i)=Sof(H01j)=FVAR(4)
 Fixed Uiso: H008(0.077896) H006(0.073899)
6.a Secondary CH2 refined with riding coordinates:
 C00D(H1,H), C00D(Ha,Hb), C00E(H2,Hc), C00F(H3,Hd), C00G(H4,He), C00H(H5,Hf),
 C00H(Hg,Hh), C00I(H6,Hi), C00J(H00a,H00b), C00K(H7,Hj), C00L(H8,Hk), C00L(Hl,
 Hm), C00M(H00c,H00d), C00N(H00e,H00f), C00N(H00g,H00h), C00O(H00i,H00j),
 C00O(H00k,H00l), C00Q(H00m,H00n), C00S(H00r,H00s), C00T(H00t,H00u), C00U(H00v,
 H00w), C00V(H10,Hp), C00W(H11,Hq), C00X(H00x,H00y), C00Y(H00z,Hr), C010(H01k,
 H01l), C012(H01d,H01e), C013(H01f,H01g), C014(H01m,H01n), C3(H3a,H3b), C4(H4a,
 H4b), C8(H8a,H8b), C11(H11a,H11b), C10(H10a,H10b), C21(H21a,H21b), C12(H12a,
 H12b), C5(H5a,H5b), C6(H6a,H6b), C7(H7a,H7b)
6.b Idealised Me refined as rotating group:
 C00P(H9,Hn,Ho), C00R(H00o,H00p,H00q), C00Z(H00,Hs,Ht), C011(H01a,H01b,H01c),
 C015(H01o,H01p,H01q), C016(H01h,H01i,H01j), C017(H01r,H01s,H01t), C018(H01u,
 H01v,H01w), C1(H1a,H1b,H1c), C2(H2a,H2b,H2c), C20(H20a,H20b,H20c), C9(H9a,H9b,
 H9c), C13(H13a,H13b,H13c)
;
_olex2_submission_special_instructions 'No special instructions were received'
_oxdiff_exptl_absorpt_empirical_details
;
Empirical correction (ABSPACK) includes:
- Absorption correction using spherical harmonics
- Frame scaling
;
_oxdiff_exptl_absorpt_empirical_full_max 2.293
_oxdiff_exptl_absorpt_empirical_full_min 0.655

loop_
_space_group_symop_id
_space_group_symop_operation_xyz
1 x,y,z
2 -x+1/2,y+1/2,-z+1/2
3 -x,-y,-z
4 x-1/2,-y-1/2,z-1/2

loop_
_atom_site_label
_atom_site_type_symbol
_atom_site_fract_x
_atom_site_fract_y
_atom_site_fract_z
_atom_site_U_iso_or_equiv
_atom_site_adp_type
_atom_site_occupancy
_atom_site_refinement_flags_posn
_atom_site_refinement_flags_adp
_atom_site_refinement_flags_occupancy
_atom_site_disorder_group
P001 P 0.39801(5) 0.72443(3) 0.69424(4) 0.03130(16) Uani 1.000000 . . . .
S002 S 0.59531(5) 0.85835(3) 0.95652(5) 0.03643(17) Uani 1.000000 . . . .
S003 S 0.75906(6) 0.72782(4) 0.83559(5) 0.0515(2) Uani 1.000000 . . . .
P004 P 0.90276(11) 0.59007(6) 0.65673(11) 0.0332(3) Uani 0.788(4) D U P 1
O005 O 0.58342(15) 0.78987(8) 0.95182(14) 0.0389(4) Uani 1.000000 . . . .
O006 O 0.67335(18) 0.87349(9) 0.90249(17) 0.0493(5) Uani 1.000000 D . . .
O007 O 0.6330(2) 0.87709(10) 1.05830(16) 0.0549(6) Uani 1.000000 . . . .
O008 O 0.73577(18) 0.72433(11) 0.93513(15) 0.0519(6) Uani 1.000000 D . . .
O009 O 0.50057(18) 0.88548(11) 0.90573(19) 0.0598(6) Uani 1.000000 . . . .
O00A O 0.86026(18) 0.70618(13) 0.84770(17) 0.0663(7) Uani 1.000000 . . . .
O00B O 0.6831(2) 0.69497(13) 0.76277(18) 0.0739(9) Uani 1.000000 . . . .
O00C O 0.7530(2) 0.79477(13) 0.80929(19) 0.0734(8) Uani 1.000000 . . . .
C00D C 0.3928(2) 0.67492(12) 0.59047(19) 0.0375(6) Uani 1.000000 D . . .
H1 H 0.3335(2) 0.64788(12) 0.58198(19) 0.0450(7) Uiso 0.618(10) R . P 1
H H 0.3814(2) 0.70012(12) 0.52971(19) 0.0450(7) Uiso 0.618(10) R . P 1
Ha H 0.3556(2) 0.63747(12) 0.59807(19) 0.0450(7) Uiso 0.382(10) R . P 2
Hb H 0.3550(2) 0.69533(12) 0.52842(19) 0.0450(7) Uiso 0.382(10) R . P 2
C00E C 0.4810(2) 0.78724(11) 0.69521(18) 0.0326(5) Uani 1.000000 . . . .
H2 H 0.4759(2) 0.81563(11) 0.74865(18) 0.0391(6) Uiso 1.000000 R . . .
Hc H 0.5513(2) 0.77187(11) 0.71184(18) 0.0391(6) Uiso 1.000000 R . . .
C00F C 0.4604(2) 0.82254(12) 0.59743(19) 0.0379(6) Uani 1.000000 . . . .
H3 H 0.4711(2) 0.79561(12) 0.54440(19) 0.0455(7) Uiso 1.000000 R . . .
Hd H 0.3892(2) 0.83621(12) 0.57779(19) 0.0455(7) Uiso 1.000000 R . . .
C00G C 0.2720(2) 0.75083(12) 0.68192(19) 0.0367(6) Uani 1.000000 . . . .
H4 H 0.2496(2) 0.77450(12) 0.61956(19) 0.0441(7) Uiso 1.000000 R . . .
He H 0.2269(2) 0.71517(12) 0.67590(19) 0.0441(7) Uiso 1.000000 R . . .
C00H C 0.2601(2) 0.79042(13) 0.7684(2) 0.0403(6) Uani 1.000000 D . . .
H5 H 0.2906(2) 0.76957(13) 0.8323(2) 0.0484(7) Uiso 0.556(9) R . P 1
Hf H 0.2957(2) 0.82953(13) 0.7685(2) 0.0484(7) Uiso 0.556(9) R . P 1
Hg H 0.2689(2) 0.76415(13) 0.8277(2) 0.0484(7) Uiso 0.444(9) R . P 2
Hh H 0.3155(2) 0.82064(13) 0.7837(2) 0.0484(7) Uiso 0.444(9) R . P 2
C00I C 0.4460(2) 0.68482(11) 0.81021(19) 0.0385(6) Uani 1.000000 D . . .
H6 H 0.5140(2) 0.66890(11) 0.81283(19) 0.0462(7) Uiso 1.000000 R . . .
Hi H 0.4536(2) 0.71429(11) 0.86533(19) 0.0462(7) Uiso 1.000000 R . . .
C00J C 0.7951(2) 0.50959(13) 0.7526(2) 0.0459(7) Uani 1.000000 . . . .
H00a H 0.7919(2) 0.48113(13) 0.6970(2) 0.0551(8) Uiso 1.000000 R . . .
H00b H 0.8547(2) 0.49879(13) 0.8077(2) 0.0551(8) Uiso 1.000000 R . . .
C00K C 0.5300(2) 0.87756(13) 0.6084(2) 0.0393(6) Uani 1.000000 . . . .
H7 H 0.6010(2) 0.86400(13) 0.6329(2) 0.0472(7) Uiso 1.000000 R . . .
Hj H 0.5158(2) 0.90569(13) 0.6584(2) 0.0472(7) Uiso 1.000000 R . . .
C00L C 0.3805(2) 0.63232(13) 0.8273(2) 0.0462(7) Uani 1.000000 D U . .
H8 H 0.3126(2) 0.64806(13) 0.8256(2) 0.0554(8) Uiso 0.754(9) R . P 1
Hk H 0.3725(2) 0.60269(13) 0.7724(2) 0.0554(8) Uiso 0.754(9) R . P 1
Hl H 0.3252(2) 0.64780(13) 0.8536(2) 0.0554(8) Uiso 0.246(9) R . P 2
Hm H 0.3503(2) 0.61098(13) 0.7638(2) 0.0554(8) Uiso 0.246(9) R . P 2
C00M C 0.7997(3) 0.69401(13) 0.5639(2) 0.0493(7) Uani 1.000000 . . . .
H00c H 0.7810(3) 0.67608(13) 0.4963(2) 0.0591(9) Uiso 1.000000 R . . .
H00d H 0.7461(3) 0.68369(13) 0.5963(2) 0.0591(9) Uiso 1.000000 R . . .
C00N C 0.8967(3) 0.66778(15) 0.6221(3) 0.0566(8) Uani 1.000000 D . . .
H00e H 0.9197(3) 0.69192(15) 0.6839(3) 0.0679(10) Uiso 0.788(4) R . P 1
H00f H 0.9466(3) 0.67426(15) 0.5835(3) 0.0679(10) Uiso 0.788(4) R . P 1
H00g H 0.9511(3) 0.67720(15) 0.5901(3) 0.0679(10) Uiso 0.212(4) R . P 2
H00h H 0.9158(3) 0.68462(15) 0.6903(3) 0.0679(10) Uiso 0.212(4) R . P 2
C00O C 0.8064(3) 0.57446(14) 0.7186(3) 0.0499(7) Uani 1.000000 D . . .
H00i H 0.8188(3) 0.60112(14) 0.7778(3) 0.0599(9) Uiso 0.788(4) R . P 1
H00j H 0.7408(3) 0.58679(14) 0.6733(3) 0.0599(9) Uiso 0.788(4) R . P 1
H00k H 0.7390(3) 0.59289(14) 0.6906(3) 0.0599(9) Uiso 0.212(4) R . P 2
H00l H 0.8436(3) 0.59947(14) 0.7757(3) 0.0599(9) Uiso 0.212(4) R . P 2
C00P C 0.5161(3) 0.91110(16) 0.5103(2) 0.0559(8) Uani 1.000000 . . . .
H9 H 0.531(2) 0.8836(4) 0.4610(6) 0.0839(13) Uiso 1.000000 GR . . .
Hn H 0.4461(6) 0.9252(11) 0.4865(10) 0.0839(13) Uiso 1.000000 GR . . .
Ho H 0.5618(15) 0.9461(7) 0.5202(5) 0.0839(13) Uiso 1.000000 GR . . .
C00Q C 1.0613(2) 0.52125(17) 0.7814(3) 0.0385(8) Uani 0.788(4) D U P 1
H00m H 1.0197(2) 0.50984(17) 0.8265(3) 0.0462(9) Uiso 0.788(4) R . P 1
H00n H 1.0503(2) 0.49045(17) 0.7279(3) 0.0462(9) Uiso 0.788(4) R . P 1
C00R C 0.6890(3) 0.44138(17) 0.8309(3) 0.0630(10) Uani 1.000000 . . . .
H00o H 0.693(2) 0.40983(18) 0.7825(9) 0.0945(14) Uiso 1.000000 GR . . .
H00p H 0.7435(13) 0.4354(6) 0.8918(12) 0.0945(14) Uiso 1.000000 GR . . .
H00q H 0.6237(10) 0.4388(5) 0.846(2) 0.0945(14) Uiso 1.000000 GR . . .
C00S C 0.8070(3) 0.76381(14) 0.5558(3) 0.0604(9) Uani 1.000000 . . . .
H00r H 0.8582(3) 0.77383(14) 0.5202(3) 0.0724(11) Uiso 1.000000 R . . .
H00s H 0.8300(3) 0.78128(14) 0.6235(3) 0.0724(11) Uiso 1.000000 R . . .
C00T C 1.0281(3) 0.58358(16) 0.7359(3) 0.0417(9) Uani 0.788(4) D U P 1
H00t H 1.0755(3) 0.59608(16) 0.6973(3) 0.0500(11) Uiso 0.788(4) R . P 1
H00u H 1.0355(3) 0.61305(16) 0.7910(3) 0.0500(11) Uiso 0.788(4) R . P 1
C00U C 0.8853(3) 0.54111(16) 0.5507(3) 0.0430(9) Uani 0.788(4) D U P 1
H00v H 0.9260(3) 0.55615(16) 0.5070(3) 0.0516(11) Uiso 0.788(4) R . P 1
H00w H 0.9087(3) 0.49959(16) 0.5729(3) 0.0516(11) Uiso 0.788(4) R . P 1
C00V C 0.4240(4) 0.5997(3) 0.9259(4) 0.0460(13) Uani 0.754(9) D U P 1
H10 H 0.3763(4) 0.5679(3) 0.9347(4) 0.0552(15) Uiso 0.754(9) R . P 1
Hp H 0.4325(4) 0.6292(3) 0.9812(4) 0.0552(15) Uiso 0.754(9) R . P 1
C00W C 0.4842(5) 0.6361(3) 0.5979(5) 0.0364(13) Uani 0.618(10) D . P 1
H11 H 0.4909(5) 0.6063(3) 0.6525(5) 0.0437(16) Uiso 0.618(10) R . P 1
Hq H 0.5453(5) 0.6620(3) 0.6140(5) 0.0437(16) Uiso 0.618(10) R . P 1
C00X C 0.6997(3) 0.50324(16) 0.7877(3) 0.0588(9) Uani 1.000000 . . . .
H00x H 0.6401(3) 0.51083(16) 0.7307(3) 0.0705(11) Uiso 1.000000 R . . .
H00y H 0.7003(3) 0.53464(16) 0.8386(3) 0.0705(11) Uiso 1.000000 R . . .
C00Y C 1.1728(3) 0.5217(3) 0.8394(4) 0.0494(11) Uani 0.788(4) D U P 1
H00z H 1.1831(3) 0.5522(3) 0.8934(4) 0.0592(13) Uiso 0.788(4) R . P 1
Hr H 1.2138(3) 0.5341(3) 0.7944(4) 0.0592(13) Uiso 0.788(4) R . P 1
C00Z C 0.6449(4) 0.5160(3) 0.3305(5) 0.0611(15) Uani 0.788(4) D U P 1
H00 H 0.6371(4) 0.5039(16) 0.2613(8) 0.092(2) Uiso 0.788(4) GR . P 1
Hs H 0.6118(7) 0.4861(12) 0.3632(17) 0.092(2) Uiso 0.788(4) GR . P 1
Ht H 0.6139(7) 0.5560(5) 0.332(2) 0.092(2) Uiso 0.788(4) GR . P 1
C010 C 0.1476(5) 0.8024(4) 0.7581(6) 0.045(2) Uani 0.556(9) D . P 1
H01k H 0.1422(5) 0.8265(4) 0.8163(6) 0.055(3) Uiso 0.556(9) R . P 1
H01l H 0.1143(5) 0.7628(4) 0.7611(6) 0.055(3) Uiso 0.556(9) R . P 1
C011 C 0.7086(4) 0.79224(17) 0.5025(3) 0.0730(11) Uani 1.000000 . . . .
H01a H 0.6859(13) 0.7755(11) 0.4351(9) 0.1094(17) Uiso 1.000000 GR . . .
H01b H 0.6581(7) 0.7835(13) 0.5386(14) 0.1094(17) Uiso 1.000000 GR . . .
H01c H 0.7173(7) 0.8363(2) 0.499(2) 0.1094(17) Uiso 1.000000 GR . . .
C012 C 0.7693(4) 0.5392(2) 0.4904(3) 0.0563(12) Uani 0.788(4) D U P 1
H01d H 0.7327(4) 0.5106(2) 0.5232(3) 0.0676(14) Uiso 0.788(4) R . P 1
H01e H 0.7392(4) 0.5800(2) 0.4907(3) 0.0676(14) Uiso 0.788(4) R . P 1
C013 C 0.7577(4) 0.5194(2) 0.3853(3) 0.0641(12) Uani 0.788(4) D U P 1
H01f H 0.7893(4) 0.4790(2) 0.3846(3) 0.0769(15) Uiso 0.788(4) R . P 1
H01g H 0.7919(4) 0.5487(2) 0.3515(3) 0.0769(15) Uiso 0.788(4) R . P 1
C014 C 0.4771(4) 0.6024(3) 0.5016(4) 0.0452(15) Uani 0.618(10) D . P 1
H01m H 0.5313(4) 0.5715(3) 0.5130(4) 0.0543(18) Uiso 0.618(10) R . P 1
H01n H 0.4116(4) 0.5810(3) 0.4810(4) 0.0543(18) Uiso 0.618(10) R . P 1
C015 C 0.4865(5) 0.6444(3) 0.4183(5) 0.0609(18) Uani 0.618(10) D . P 1
H01o H 0.480(3) 0.6207(4) 0.3574(10) 0.091(3) Uiso 0.618(10) GR . P 1
H01p H 0.433(2) 0.6753(13) 0.407(2) 0.091(3) Uiso 0.618(10) GR . P 1
H01q H 0.5527(14) 0.6643(16) 0.4369(15) 0.091(3) Uiso 0.618(10) GR . P 1
C016 C 1.2096(4) 0.4597(3) 0.8847(5) 0.0700(14) Uani 0.788(4) D U P 1
H01h H 1.196(3) 0.4288(4) 0.8322(6) 0.105(2) Uiso 0.788(4) GR . P 1
H01i H 1.2823(7) 0.4616(6) 0.917(3) 0.105(2) Uiso 0.788(4) GR . P 1
H01j H 1.174(2) 0.4489(9) 0.934(2) 0.105(2) Uiso 0.788(4) GR . P 1
C017 C 0.5248(4) 0.5710(2) 0.9296(4) 0.0636(16) Uani 0.754(9) D . P 1
H01r H 0.5187(8) 0.5466(14) 0.8695(14) 0.095(2) Uiso 0.754(9) GR . P 1
H01s H 0.5754(7) 0.6029(2) 0.933(3) 0.095(2) Uiso 0.754(9) GR . P 1
H01t H 0.5457(15) 0.5448(14) 0.9884(16) 0.095(2) Uiso 0.754(9) GR . P 1
C018 C 0.0883(5) 0.8357(3) 0.6633(4) 0.058(2) Uani 0.556(9) D . P 1
H01u H 0.080(3) 0.8086(8) 0.6059(7) 0.086(3) Uiso 0.556(9) GR . P 1
H01v H 0.0220(15) 0.848(2) 0.6704(15) 0.086(3) Uiso 0.556(9) GR . P 1
H01w H 0.1257(19) 0.8720(13) 0.653(2) 0.086(3) Uiso 0.556(9) GR . P 1
C3 C 0.5042(6) 0.6348(4) 0.4773(6) 0.040(2) Uani 0.382(10) D . P 2
H3a H 0.5748(6) 0.6260(4) 0.4773(6) 0.049(3) Uiso 0.382(10) R . P 2
H3b H 0.4788(6) 0.6676(4) 0.4284(6) 0.049(3) Uiso 0.382(10) R . P 2
C1 C 0.4404(7) 0.5779(4) 0.4453(8) 0.058(3) Uani 0.382(10) D . P 2
H1a H 0.446(4) 0.5647(19) 0.380(3) 0.088(4) Uiso 0.382(10) GR . P 2
H1b H 0.464(4) 0.5455(11) 0.494(3) 0.088(4) Uiso 0.382(10) GR . P 2
H1c H 0.3696(11) 0.5871(10) 0.441(5) 0.088(4) Uiso 0.382(10) GR . P 2
C4 C 0.5022(7) 0.6570(5) 0.5815(6) 0.039(2) Uani 0.382(10) D . P 2
H4a H 0.5299(7) 0.6245(5) 0.6303(6) 0.047(3) Uiso 0.382(10) R . P 2
H4b H 0.5470(7) 0.6928(5) 0.5993(6) 0.047(3) Uiso 0.382(10) R . P 2
C2 C 0.0745(6) 0.7787(5) 0.7225(8) 0.079(4) Uani 0.444(9) D . P 2
H2a H 0.076(4) 0.759(3) 0.660(3) 0.118(6) Uiso 0.444(9) GR . P 2
H2b H 0.082(3) 0.748(2) 0.774(3) 0.118(6) Uiso 0.444(9) GR . P 2
H2c H 0.0101(7) 0.8000(8) 0.714(6) 0.118(6) Uiso 0.444(9) GR . P 2
C8 C 0.1612(6) 0.8241(4) 0.7526(12) 0.053(3) Uani 0.444(9) D . P 2
H8a H 0.1550(6) 0.8551(4) 0.6999(12) 0.064(4) Uiso 0.444(9) R . P 2
H8b H 0.1589(6) 0.8451(4) 0.8147(12) 0.064(4) Uiso 0.444(9) R . P 2
C20 C 0.5016(11) 0.6116(7) 1.0060(9) 0.064(5) Uani 0.246(9) D . P 2
H20a H 0.550(7) 0.643(4) 1.0004(12) 0.097(8) Uiso 0.246(9) GR . P 2
H20b H 0.4518(15) 0.629(5) 1.037(4) 0.097(8) Uiso 0.246(9) GR . P 2
H20c H 0.537(8) 0.5781(13) 1.047(3) 0.097(8) Uiso 0.246(9) GR . P 2
C11 C 1.0521(9) 0.5621(9) 0.7848(11) 0.051(3) Uani 0.212(4) D U P 2
H11a H 1.0395(9) 0.6062(9) 0.7892(11) 0.061(4) Uiso 0.212(4) R . P 2
H11b H 1.0186(9) 0.5413(9) 0.8302(11) 0.061(4) Uiso 0.212(4) R . P 2
C10 C 1.0008(8) 0.5416(7) 0.6794(10) 0.054(3) Uani 0.212(4) D U P 2
H10a H 1.0439(8) 0.5535(7) 0.6361(10) 0.065(4) Uiso 0.212(4) R . P 2
H10b H 0.9968(8) 0.4967(7) 0.6788(10) 0.065(4) Uiso 0.212(4) R . P 2
C21 C 0.4483(15) 0.5880(7) 0.9032(9) 0.052(5) Uani 0.246(9) D U P 2
H21a H 0.4059(15) 0.5531(7) 0.9116(9) 0.062(6) Uiso 0.246(9) R . P 2
H21b H 0.5006(15) 0.5720(7) 0.8730(9) 0.062(6) Uiso 0.246(9) R . P 2
C12 C 1.1655(9) 0.5514(8) 0.8238(14) 0.047(3) Uani 0.212(4) D U P 2
H12a H 1.2000(9) 0.5649(8) 0.7737(14) 0.057(4) Uiso 0.212(4) R . P 2
H12b H 1.1927(9) 0.5751(8) 0.8854(14) 0.057(4) Uiso 0.212(4) R . P 2
P1 P 0.8744(4) 0.5717(3) 0.6258(4) 0.0451(12) Uani 0.212(4) D U P 2
C5 C 0.8375(10) 0.5384(6) 0.4974(9) 0.046(3) Uani 0.212(4) D U P 2
H5a H 0.8580(10) 0.5667(6) 0.4512(9) 0.055(3) Uiso 0.212(4) R . P 2
H5b H 0.8747(10) 0.4998(6) 0.4976(9) 0.055(3) Uiso 0.212(4) R . P 2
C6 C 0.7223(10) 0.5258(9) 0.4584(11) 0.049(3) Uani 0.212(4) D U P 2
H6a H 0.7054(10) 0.4902(9) 0.4942(11) 0.059(4) Uiso 0.212(4) R . P 2
H6b H 0.6852(10) 0.5612(9) 0.4747(11) 0.059(4) Uiso 0.212(4) R . P 2
C9 C 0.5722(16) 0.5183(10) 0.3007(19) 0.085(5) Uani 0.212(4) D U P 2
H9a H 0.552(3) 0.490(6) 0.245(8) 0.127(8) Uiso 0.212(4) GR . P 2
H9b H 0.5366(16) 0.508(8) 0.351(4) 0.127(8) Uiso 0.212(4) GR . P 2
H9c H 0.555(2) 0.560(2) 0.277(12) 0.127(8) Uiso 0.212(4) GR . P 2
C7 C 0.6851(16) 0.5139(13) 0.3469(13) 0.064(5) Uani 0.212(4) D U P 2
H7a H 0.7188(16) 0.5431(13) 0.3124(13) 0.077(5) Uiso 0.212(4) R . P 2
H7b H 0.7073(16) 0.4726(13) 0.3337(13) 0.077(5) Uiso 0.212(4) R . P 2
C13 C 1.1848(15) 0.4835(8) 0.8452(17) 0.062(4) Uani 0.212(4) D U P 2
H13a H 1.149(9) 0.4599(9) 0.787(4) 0.093(6) Uiso 0.212(4) GR . P 2
H13b H 1.2573(19) 0.4753(14) 0.859(11) 0.093(6) Uiso 0.212(4) GR . P 2
H13c H 1.161(10) 0.4720(16) 0.903(7) 0.093(6) Uiso 0.212(4) GR . P 2
H008 H 0.681(2) 0.7391(19) 0.935(3) 0.0779(8) Uiso 1.000000 D . . .
H006 H 0.696(3) 0.8460(16) 0.875(3) 0.0739(8) Uiso 1.000000 D . . .

loop_
_atom_site_aniso_label
_atom_site_aniso_U_11
_atom_site_aniso_U_22
_atom_site_aniso_U_33
_atom_site_aniso_U_12
_atom_site_aniso_U_13
_atom_site_aniso_U_23
P001 0.0460(4) 0.0234(3) 0.0255(3) 0.0008(2) 0.0113(3) -0.0006(2)
S002 0.0493(4) 0.0297(3) 0.0356(3) 0.0091(3) 0.0207(3) -0.0019(2)
S003 0.0548(4) 0.0629(5) 0.0346(3) 0.0272(4) 0.0082(3) -0.0132(3)
P004 0.0498(7) 0.0228(5) 0.0347(6) -0.0002(4) 0.0244(5) 0.0015(4)
O005 0.0494(11) 0.0280(9) 0.0438(10) -0.0037(8) 0.0206(9) -0.0045(8)
O006 0.0642(13) 0.0362(10) 0.0596(13) 0.0020(9) 0.0376(11) 0.0048(9)
O007 0.0890(17) 0.0382(11) 0.0433(11) -0.0010(11) 0.0277(11) -0.0095(9)
O008 0.0562(13) 0.0619(14) 0.0342(10) 0.0218(11) 0.0062(9) -0.0015(9)
O009 0.0551(13) 0.0536(13) 0.0727(16) 0.0241(11) 0.0206(12) 0.0008(11)
O00A 0.0585(14) 0.0897(19) 0.0480(13) 0.0344(13) 0.0097(11) -0.0141(12)
O00B 0.0664(15) 0.0926(19) 0.0477(13) 0.0382(14) -0.0106(11) -0.0329(13)
O00C 0.102(2) 0.0718(17) 0.0564(15) 0.0344(15) 0.0392(15) 0.0110(13)
C00D 0.0523(16) 0.0310(13) 0.0276(12) 0.0060(11) 0.0080(11) -0.0034(10)
C00E 0.0414(13) 0.0296(12) 0.0270(11) 0.0017(10) 0.0096(10) 0.0002(9)
C00F 0.0447(15) 0.0377(14) 0.0297(12) -0.0049(11) 0.0072(11) 0.0063(10)
C00G 0.0495(15) 0.0329(13) 0.0295(12) -0.0014(11) 0.0136(11) -0.0030(10)
C00H 0.0510(16) 0.0385(14) 0.0351(13) -0.0029(12) 0.0179(12) -0.0080(11)
C00I 0.0578(17) 0.0276(12) 0.0282(12) -0.0008(11) 0.0082(11) 0.0020(10)
C00J 0.0489(16) 0.0415(15) 0.0537(17) 0.0059(12) 0.0247(14) 0.0118(13)
C00K 0.0459(15) 0.0382(14) 0.0334(13) -0.0076(11) 0.0099(11) 0.0043(11)
C00L 0.0633(19) 0.0328(14) 0.0414(15) -0.0061(13) 0.0123(13) 0.0034(11)
C00M 0.075(2) 0.0365(15) 0.0428(15) -0.0013(14) 0.0273(15) -0.0023(12)
C00N 0.067(2) 0.0506(18) 0.064(2) -0.0004(15) 0.0364(17) 0.0092(16)
C00O 0.0587(18) 0.0432(16) 0.0605(19) 0.0088(13) 0.0379(16) 0.0101(14)
C00P 0.067(2) 0.0552(19) 0.0445(16) -0.0165(16) 0.0134(15) 0.0132(14)
C00Q 0.0401(18) 0.0381(19) 0.0435(18) -0.0070(14) 0.0218(14) -0.0087(14)
C00R 0.0515(19) 0.063(2) 0.083(3) 0.0021(16) 0.0324(18) 0.0264(19)
C00S 0.101(3) 0.0357(16) 0.0544(19) -0.0000(17) 0.0383(19) -0.0022(14)
C00T 0.064(2) 0.0307(18) 0.0403(19) -0.0132(16) 0.0305(18) -0.0071(14)
C00U 0.069(3) 0.0323(17) 0.0360(19) -0.0091(17) 0.0274(18) -0.0000(14)
C00V 0.054(3) 0.044(3) 0.044(2) -0.0036(19) 0.020(2) 0.009(2)
C00W 0.053(3) 0.021(3) 0.034(3) 0.007(2) 0.010(2) 0.000(2)
C00X 0.0472(17) 0.0560(19) 0.081(2) 0.0041(14) 0.0301(17) 0.0192(18)
C00Y 0.042(2) 0.051(3) 0.063(3) -0.010(2) 0.0293(18) -0.009(2)
C00Z 0.053(4) 0.050(2) 0.086(3) -0.003(3) 0.027(3) -0.019(2)
C010 0.073(6) 0.032(4) 0.034(3) 0.016(4) 0.019(3) -0.006(3)
C011 0.110(3) 0.0453(19) 0.078(3) 0.013(2) 0.049(2) -0.0006(18)
C012 0.088(4) 0.039(2) 0.057(2) -0.004(2) 0.045(2) -0.0050(17)
C013 0.084(3) 0.054(2) 0.065(3) 0.013(2) 0.039(2) 0.005(2)
C014 0.044(3) 0.047(3) 0.050(3) -0.003(2) 0.023(2) -0.015(3)
C015 0.062(4) 0.086(5) 0.044(4) 0.006(3) 0.031(3) -0.007(3)
C016 0.039(2) 0.075(4) 0.093(4) 0.008(2) 0.015(2) 0.006(3)
C017 0.062(3) 0.054(3) 0.077(3) 0.011(2) 0.021(2) 0.029(2)
C018 0.062(4) 0.065(4) 0.040(3) 0.019(3) 0.005(3) -0.002(3)
C3 0.049(5) 0.044(5) 0.032(5) 0.007(4) 0.018(4) -0.004(4)
C1 0.061(6) 0.051(5) 0.065(6) -0.001(4) 0.020(5) -0.031(5)
C4 0.059(6) 0.020(5) 0.031(4) 0.014(4) 0.001(4) -0.001(4)
C2 0.044(5) 0.116(9) 0.080(7) -0.021(5) 0.024(4) -0.053(6)
C8 0.051(5) 0.036(6) 0.072(7) 0.007(4) 0.015(4) -0.020(5)
C20 0.065(9) 0.067(10) 0.061(9) 0.005(7) 0.016(7) 0.035(7)
C11 0.043(6) 0.052(7) 0.066(7) -0.004(4) 0.027(4) -0.000(4)
C10 0.052(7) 0.052(7) 0.065(7) 0.002(4) 0.028(5) -0.002(5)
C21 0.076(11) 0.043(8) 0.038(7) -0.006(4) 0.017(5) 0.007(5)
C12 0.037(6) 0.045(7) 0.063(7) -0.012(5) 0.019(4) -0.001(5)
P1 0.057(3) 0.030(2) 0.036(2) 0.0053(18) -0.0095(19) -0.0125(17)
C5 0.029(5) 0.026(5) 0.086(6) -0.001(3) 0.022(3) 0.003(3)
C6 0.032(6) 0.065(7) 0.054(6) -0.006(4) 0.015(4) -0.008(4)
C9 0.078(11) 0.073(10) 0.106(11) 0.001(7) 0.028(7) -0.019(6)
C7 0.043(9) 0.056(7) 0.094(9) 0.005(6) 0.021(5) -0.017(5)
C13 0.046(7) 0.069(9) 0.073(8) -0.003(5) 0.021(4) 0.013(5)

loop_
_atom_type_symbol
_atom_type_scat_dispersion_real
_atom_type_scat_dispersion_imag
_atom_type_scat_Cromer_Mann_a1
_atom_type_scat_Cromer_Mann_a2
_atom_type_scat_Cromer_Mann_a3
_atom_type_scat_Cromer_Mann_a4
_atom_type_scat_Cromer_Mann_b1
_atom_type_scat_Cromer_Mann_b2
_atom_type_scat_Cromer_Mann_b3
_atom_type_scat_Cromer_Mann_b4
_atom_type_scat_Cromer_Mann_c
_atom_type_scat_source
_atom_type_scat_dispersion_source
C 0.01788 0.00908 2.31000 1.02000 1.58860 0.86500 20.84390 10.20750 0.56870 51.65120 0.21560 'International Tables Volume C Table 6.1.1.4 (pp. 500-502)' 'Brennan, Cowan, Rev. Sci. Instrum., 1992, 63, 850'
H 0.00000 0.00000 0.49300 0.32291 0.14019 0.04081 10.51090 26.12570 3.14236 57.79970 0.00304 'International Tables Volume C Table 6.1.1.4 (pp. 500-502)' 'Brennan, Cowan, Rev. Sci. Instrum., 1992, 63, 850'
O 0.04960 0.03234 3.04850 2.28680 1.54630 0.86700 13.27710 5.70110 0.32390 32.90890 0.25080 'International Tables Volume C Table 6.1.1.4 (pp. 500-502)' 'Brennan, Cowan, Rev. Sci. Instrum., 1992, 63, 850'
P 0.29730 0.43501 6.43450 4.17910 1.78000 1.49080 1.90670 27.15700 0.52600 68.16450 1.11490 'International Tables Volume C Table 6.1.1.4 (pp. 500-502)' 'Brennan, Cowan, Rev. Sci. Instrum., 1992, 63, 850'
S 0.33376 0.55840 6.90530 5.20340 1.43790 1.58630 1.46790 22.21510 0.25360 56.17200 0.86690 'International Tables Volume C Table 6.1.1.4 (pp. 500-502)' 'Brennan, Cowan, Rev. Sci. Instrum., 1992, 63, 850'

loop_
_exptl_crystal_face_index_h
_exptl_crystal_face_index_k
_exptl_crystal_face_index_l
_exptl_crystal_face_perp_dist
-6 -10 -2 0.0662
-6 10 -1 0.1317
4 12 1 0.0814
8 0 2 0.1208
0 -14 -1 0.0740
-4 -8 7 0.1046
1 0 -9 0.0188
-3 3 10 0.0703

loop_
_geom_angle_atom_site_label_1
_geom_angle_atom_site_label_2
_geom_angle_atom_site_label_3
_geom_angle
_geom_angle_site_symmetry_1
_geom_angle_site_symmetry_3
_geom_angle_publ_flag
C00E P001 C00D 111.17(12) . . ?
C00G P001 C00D 106.90(12) . . ?
C00G P001 C00E 110.43(12) . . ?
C00I P001 C00D 110.91(12) . . ?
C00I P001 C00E 106.74(12) . . ?
C00I P001 C00G 110.75(13) . . ?
O006 S002 O005 106.35(11) . . ?
O007 S002 O005 109.54(12) . . ?
O007 S002 O006 108.39(14) . . ?
O009 S002 O005 108.61(13) . . ?
O009 S002 O006 109.58(14) . . ?
O009 S002 O007 114.09(14) . . ?
O00A S003 O008 108.26(14) . . ?
O00B S003 O008 109.34(17) . . ?
O00B S003 O00A 114.33(14) . . ?
O00C S003 O008 105.14(13) . . ?
O00C S003 O00A 109.82(18) . . ?
O00C S003 O00B 109.55(17) . . ?
C00O P004 C00N 109.19(15) . . ?
C00T P004 C00N 102.28(18) . . ?
C00T P004 C00O 113.61(18) . . ?
C00U P004 C00N 111.59(18) . . ?
C00U P004 C00O 109.20(18) . . ?
C00U P004 C00T 110.84(19) . . ?
H006 O006 S002 119(3) . . ?
H008 O008 S003 114(3) . . ?
H1 C00D P001 108.30(9) . . ?
H C00D P001 108.30(9) . . ?
H C00D H1 107.4 . . ?
Ha C00D P001 109.15(9) . . ?
Ha C00D H1 23.2 . . ?
Ha C00D H 126.2 . . ?
Hb C00D P001 109.15(8) . . ?
Hb C00D H1 86.9 . . ?
Hb C00D H 21.8 . . ?
Hb C00D Ha 107.9 . . ?
C00W C00D P001 116.0(3) . . ?
C00W C00D H1 108.3(3) . . ?
C00W C00D H 108.3(3) . . ?
C00W C00D Ha 88.0(3) . . ?
C00W C00D Hb 123.5(3) . . ?
C4 C00D P001 112.3(4) . . ?
C4 C00D H1 127.3(4) . . ?
C4 C00D H 90.3(4) . . ?
C4 C00D Ha 109.1(4) . . ?
C4 C00D Hb 109.1(4) . . ?
C4 C00D C00W 22.0(3) . . ?
H2 C00E P001 108.56(8) . . ?
Hc C00E P001 108.56(8) . . ?
Hc C00E H2 107.5 . . ?
C00F C00E P001 114.84(18) . . ?
C00F C00E H2 108.56(14) . . ?
C00F C00E Hc 108.56(15) . . ?
H3 C00F C00E 109.52(14) . . ?
Hd C00F C00E 109.52(15) . . ?
Hd C00F H3 108.1 . . ?
C00K C00F C00E 110.6(2) . . ?
C00K C00F H3 109.52(15) . . ?
C00K C00F Hd 109.52(16) . . ?
H4 C00G P001 108.64(9) . . ?
He C00G P001 108.64(9) . . ?
He C00G H4 107.6 . . ?
C00H C00G P001 114.47(19) . . ?
C00H C00G H4 108.64(15) . . ?
C00H C00G He 108.64(15) . . ?
H5 C00H C00G 109.67(15) . . ?
Hf C00H C00G 109.67(15) . . ?
Hf C00H H5 108.2 . . ?
Hg C00H C00G 108.16(15) . . ?
Hg C00H H5 18.1 . . ?
Hg C00H Hf 123.9 . . ?
Hh C00H C00G 108.16(15) . . ?
Hh C00H H5 90.1 . . ?
Hh C00H Hf 20.7 . . ?
Hh C00H Hg 107.3 . . ?
C010 C00H C00G 110.0(4) . . ?
C010 C00H H5 109.7(3) . . ?
C010 C00H Hf 109.7(3) . . ?
C010 C00H Hg 94.2(3) . . ?
C010 C00H Hh 127.0(3) . . ?
C8 C00H C00G 116.5(6) . . ?
C8 C00H H5 120.4(6) . . ?
C8 C00H Hf 90.0(4) . . ?
C8 C00H Hg 108.2(6) . . ?
C8 C00H Hh 108.2(4) . . ?
C8 C00H C010 19.9(4) . . ?
H6 C00I P001 108.57(10) . . ?
Hi C00I P001 108.57(9) . . ?
Hi C00I H6 107.6 . . ?
C00L C00I P001 114.8(2) . . ?
C00L C00I H6 108.57(17) . . ?
C00L C00I Hi 108.57(15) . . ?
H00b C00J H00a 108.1 . . ?
C00O C00J H00a 109.50(17) . . ?
C00O C00J H00b 109.50(19) . . ?
C00X C00J H00a 109.5(2) . . ?
C00X C00J H00b 109.50(19) . . ?
C00X C00J C00O 110.7(2) . . ?
H7 C00K C00F 109.27(16) . . ?
Hj C00K C00F 109.27(15) . . ?
Hj C00K H7 107.9 . . ?
C00P C00K C00F 111.7(2) . . ?
C00P C00K H7 109.27(18) . . ?
C00P C00K Hj 109.27(18) . . ?
H8 C00L C00I 108.95(17) . . ?
Hk C00L C00I 108.95(15) . . ?
Hk C00L H8 107.8 . . ?
Hl C00L C00I 110.08(17) . . ?
Hl C00L H8 22.3 . . ?
Hl C00L Hk 125.3 . . ?
Hm C00L C00I 110.08(15) . . ?
Hm C00L H8 88.8 . . ?
Hm C00L Hk 20.3 . . ?
Hm C00L Hl 108.4 . . ?
C00V C00L C00I 113.1(3) . . ?
C00V C00L H8 109.0(2) . . ?
C00V C00L Hk 109.0(3) . . ?
C00V C00L Hl 88.9(2) . . ?
C00V C00L Hm 123.6(3) . . ?
C21 C00L C00I 108.1(8) . . ?
C21 C00L H8 128.7(8) . . ?
C21 C00L Hk 92.1(6) . . ?
C21 C00L Hl 110.1(7) . . ?
C21 C00L Hm 110.1(6) . . ?
C21 C00L C00V 21.7(6) . . ?
H00d C00M H00c 108.0 . . ?
C00N C00M H00c 109.41(18) . . ?
C00N C00M H00d 109.41(17) . . ?
C00S C00M H00c 109.41(17) . . ?
C00S C00M H00d 109.41(18) . . ?
C00S C00M C00N 111.1(3) . . ?
C00M C00N P004 119.7(3) . . ?
H00e C00N P004 107.40(14) . . ?
H00e C00N C00M 107.40(18) . . ?
H00f C00N P004 107.40(11) . . ?
H00f C00N C00M 107.40(17) . . ?
H00f C00N H00e 106.9 . . ?
H00g C00N P004 109.85(11) . . ?
H00g C00N C00M 110.42(17) . . ?
H00g C00N H00e 100.2 . . ?
H00g C00N H00f 6.7 . . ?
H00h C00N P004 96.75(13) . . ?
H00h C00N C00M 110.42(18) . . ?
H00h C00N H00e 11.5 . . ?
H00h C00N H00f 115.3 . . ?
H00h C00N H00g 108.6 . . ?
P1 C00N P004 15.53(11) . . ?
P1 C00N C00M 106.5(3) . . ?
P1 C00N H00e 121.55(17) . . ?
P1 C00N H00f 106.31(16) . . ?
P1 C00N H00g 110.42(16) . . ?
P1 C00N H00h 110.42(17) . . ?
C00J C00O P004 118.6(2) . . ?
H00i C00O P004 107.67(13) . . ?
H00i C00O C00J 107.67(18) . . ?
H00j C00O P004 107.67(12) . . ?
H00j C00O C00J 107.67(18) . . ?
H00j C00O H00i 107.1 . . ?
H00k C00O P004 117.64(11) . . ?
H00k C00O C00J 110.08(17) . . ?
H00k C00O H00i 91.1 . . ?
H00k C00O H00j 16.4 . . ?
H00l C00O P004 89.56(13) . . ?
H00l C00O C00J 110.08(19) . . ?
H00l C00O H00i 20.5 . . ?
H00l C00O H00j 123.1 . . ?
H00l C00O H00k 108.4 . . ?
P1 C00O P004 20.57(17) . . ?
P1 C00O C00J 108.1(3) . . ?
P1 C00O H00i 128.1(2) . . ?
P1 C00O H00j 96.37(19) . . ?
P1 C00O H00k 110.08(18) . . ?
P1 C00O H00l 110.1(2) . . ?
H9 C00P C00K 109.5 . . ?
Hn C00P C00K 109.5 . . ?
Hn C00P H9 109.5 . . ?
Ho C00P C00K 109.5 . . ?
Ho C00P H9 109.5 . . ?
Ho C00P Hn 109.5 . . ?
H00n C00Q H00m 108.0 . . ?
C00T C00Q H00m 109.43(18) . . ?
C00T C00Q H00n 109.43(19) . . ?
C00Y C00Q H00m 109.4(2) . . ?
C00Y C00Q H00n 109.4(2) . . ?
C00Y C00Q C00T 111.0(3) . . ?
H00p C00R H00o 109.5 . . ?
H00q C00R H00o 109.5 . . ?
H00q C00R H00p 109.5 . . ?
C00X C00R H00o 109.5 . . ?
C00X C00R H00p 109.5 . . ?
C00X C00R H00q 109.5 . . ?
H00r C00S C00M 109.08(18) . . ?
H00s C00S C00M 109.08(17) . . ?
H00s C00S H00r 107.8 . . ?
C011 C00S C00M 112.6(3) . . ?
C011 C00S H00r 109.1(2) . . ?
C011 C00S H00s 109.1(2) . . ?
C00Q C00T P004 117.4(2) . . ?
H00t C00T P004 107.96(11) . . ?
H00t C00T C00Q 107.96(18) . . ?
H00u C00T P004 107.96(12) . . ?
H00u C00T C00Q 107.96(19) . . ?
H00u C00T H00t 107.2 . . ?
H00v C00U P004 109.62(12) . . ?
H00w C00U P004 109.62(13) . . ?
H00w C00U H00v 108.1 . . ?
C012 C00U P004 110.2(3) . . ?
C012 C00U H00v 109.62(19) . . ?
C012 C00U H00w 109.6(2) . . ?
H10 C00V C00L 109.4(3) . . ?
Hp C00V C00L 109.4(3) . . ?
Hp C00V H10 108.0 . . ?
C017 C00V C00L 111.2(4) . . ?
C017 C00V H10 109.4(3) . . ?
C017 C00V Hp 109.4(3) . . ?
H11 C00W C00D 109.4(3) . . ?
Hq C00W C00D 109.4(3) . . ?
Hq C00W H11 108.0 . . ?
C014 C00W C00D 111.3(4) . . ?
C014 C00W H11 109.4(3) . . ?
C014 C00W Hq 109.4(3) . . ?
C00R C00X C00J 113.3(3) . . ?
H00x C00X C00J 108.92(19) . . ?
H00x C00X C00R 108.9(2) . . ?
H00y C00X C00J 108.9(2) . . ?
H00y C00X C00R 108.9(2) . . ?
H00y C00X H00x 107.7 . . ?
H00z C00Y C00Q 109.1(2) . . ?
Hr C00Y C00Q 109.1(2) . . ?
Hr C00Y H00z 107.8 . . ?
C016 C00Y C00Q 112.7(4) . . ?
C016 C00Y H00z 109.1(3) . . ?
C016 C00Y Hr 109.1(3) . . ?
Hs C00Z H00 109.5 . . ?
Ht C00Z H00 109.5 . . ?
Ht C00Z Hs 109.5 . . ?
C013 C00Z H00 109.5 . . ?
C013 C00Z Hs 109.5 . . ?
C013 C00Z Ht 109.5 . . ?
H01k C010 C00H 108.1(3) . . ?
H01l C010 C00H 108.1(3) . . ?
H01l C010 H01k 107.3 . . ?
C018 C010 C00H 116.7(6) . . ?
C018 C010 H01k 108.1(4) . . ?
C018 C010 H01l 108.1(4) . . ?
H01a C011 C00S 109.5 . . ?
H01b C011 C00S 109.5 . . ?
H01b C011 H01a 109.5 . . ?
H01c C011 C00S 109.5 . . ?
H01c C011 H01a 109.5 . . ?
H01c C011 H01b 109.5 . . ?
H01d C012 C00U 109.51(19) . . ?
H01e C012 C00U 109.5(2) . . ?
H01e C012 H01d 108.1 . . ?
C013 C012 C00U 110.7(4) . . ?
C013 C012 H01d 109.5(3) . . ?
C013 C012 H01e 109.5(3) . . ?
C012 C013 C00Z 109.2(4) . . ?
H01f C013 C00Z 109.8(3) . . ?
H01f C013 C012 109.8(3) . . ?
H01g C013 C00Z 109.8(3) . . ?
H01g C013 C012 109.8(3) . . ?
H01g C013 H01f 108.3 . . ?
H01m C014 C00W 109.1(3) . . ?
H01n C014 C00W 109.1(3) . . ?
H01n C014 H01m 107.8 . . ?
C015 C014 C00W 112.6(5) . . ?
C015 C014 H01m 109.1(3) . . ?
C015 C014 H01n 109.1(3) . . ?
H01o C015 C014 109.5 . . ?
H01p C015 C014 109.5 . . ?
H01p C015 H01o 109.5 . . ?
H01q C015 C014 109.5 . . ?
H01q C015 H01o 109.5 . . ?
H01q C015 H01p 109.5 . . ?
H01h C016 C00Y 109.5 . . ?
H01i C016 C00Y 109.5 . . ?
H01i C016 H01h 109.5 . . ?
H01j C016 C00Y 109.5 . . ?
H01j C016 H01h 109.5 . . ?
H01j C016 H01i 109.5 . . ?
H01r C017 C00V 109.5 . . ?
H01s C017 C00V 109.5 . . ?
H01s C017 H01r 109.5 . . ?
H01t C017 C00V 109.5 . . ?
H01t C017 H01r 109.5 . . ?
H01t C017 H01s 109.5 . . ?
H01u C018 C010 109.5 . . ?
H01v C018 C010 109.5 . . ?
H01v C018 H01u 109.5 . . ?
H01w C018 C010 109.5 . . ?
H01w C018 H01u 109.5 . . ?
H01w C018 H01v 109.5 . . ?
H3b C3 H3a 107.8 . . ?
C1 C3 H3a 109.1(4) . . ?
C1 C3 H3b 109.1(6) . . ?
C4 C3 H3a 109.1(4) . . ?
C4 C3 H3b 109.1(5) . . ?
C4 C3 C1 112.4(9) . . ?
H1a C1 C3 109.5 . . ?
H1b C1 C3 109.5 . . ?
H1b C1 H1a 109.5 . . ?
H1c C1 C3 109.5 . . ?
H1c C1 H1a 109.5 . . ?
H1c C1 H1b 109.5 . . ?
C3 C4 C00D 114.1(6) . . ?
H4a C4 C00D 108.7(4) . . ?
H4a C4 C3 108.7(5) . . ?
H4b C4 C00D 108.7(4) . . ?
H4b C4 C3 108.7(6) . . ?
H4b C4 H4a 107.6 . . ?
H2b C2 H2a 109.5 . . ?
H2c C2 H2a 109.5 . . ?
H2c C2 H2b 109.5 . . ?
C8 C2 H2a 109.5 . . ?
C8 C2 H2b 109.5 . . ?
C8 C2 H2c 109.5 . . ?
C2 C8 C00H 109.0(7) . . ?
H8a C8 C00H 109.9(6) . . ?
H8a C8 C2 109.9(7) . . ?
H8b C8 C00H 109.9(6) . . ?
H8b C8 C2 109.9(6) . . ?
H8b C8 H8a 108.3 . . ?
H20b C20 H20a 109.5 . . ?
H20c C20 H20a 109.5 . . ?
H20c C20 H20b 109.5 . . ?
C21 C20 H20a 109.5 . . ?
C21 C20 H20b 109.5 . . ?
C21 C20 H20c 109.5 . . ?
H11b C11 H11a 107.19322031(2) . . ?
C10 C11 H11a 107.9(9) . . ?
C10 C11 H11b 107.9(9) . . ?
C12 C11 H11a 107.9(10) . . ?
C12 C11 H11b 107.9(10) . . ?
C12 C11 C10 117.6(12) . . ?
H10a C10 C11 108.4(8) . . ?
H10b C10 C11 108.4(10) . . ?
H10b C10 H10a 107.4 . . ?
P1 C10 C11 115.7(9) . . ?
P1 C10 H10a 108.4(5) . . ?
P1 C10 H10b 108.4(5) . . ?
C20 C21 C00L 118.6(10) . . ?
H21a C21 C00L 107.7(8) . . ?
H21a C21 C20 107.7(9) . . ?
H21b C21 C00L 107.7(7) . . ?
H21b C21 C20 107.7(10) . . ?
H21b C21 H21a 107.07205945(2) . . ?
H12a C12 C11 109.9(9) . . ?
H12b C12 C11 109.9(9) . . ?
H12b C12 H12a 108.28951721(2) . . ?
C13 C12 C11 109.1(15) . . ?
C13 C12 H12a 109.9(11) . . ?
C13 C12 H12b 109.9(12) . . ?
C00O P1 C00N 95.2(3) . . ?
C10 P1 C00N 104.0(6) . . ?
C10 P1 C00O 110.0(5) . . ?
C5 P1 C00N 111.5(5) . . ?
C5 P1 C00O 130.2(6) . . ?
C5 P1 C10 103.5(6) . . ?
H5a C5 P1 109.0(5) . . ?
H5b C5 P1 109.0(5) . . ?
H5b C5 H5a 107.8 . . ?
C6 C5 P1 113.1(9) . . ?
C6 C5 H5a 109.0(9) . . ?
C6 C5 H5b 109.0(9) . . ?
H6a C6 C5 108.6(9) . . ?
H6b C6 C5 108.6(8) . . ?
H6b C6 H6a 107.6 . . ?
C7 C6 C5 114.7(13) . . ?
C7 C6 H6a 108.6(13) . . ?
C7 C6 H6b 108.6(11) . . ?
H9b C9 H9a 109.5 . . ?
H9c C9 H9a 109.5 . . ?
H9c C9 H9b 109.5 . . ?
C7 C9 H9a 109.5 . . ?
C7 C9 H9b 109.5 . . ?
C7 C9 H9c 109.5 . . ?
C9 C7 C6 116.5(17) . . ?
H7a C7 C6 108.2(13) . . ?
H7a C7 C9 108.2(15) . . ?
H7b C7 C6 108.2(12) . . ?
H7b C7 C9 108.2(14) . . ?
H7b C7 H7a 107.3 . . ?
H13a C13 C12 109.5 . . ?
H13b C13 C12 109.5 . . ?
H13b C13 H13a 109.5 . . ?
H13c C13 C12 109.5 . . ?
H13c C13 H13a 109.5 . . ?
H13c C13 H13b 109.5 . . ?

loop_
_geom_bond_atom_site_label_1
_geom_bond_atom_site_label_2
_geom_bond_distance
_geom_bond_site_symmetry_2
_geom_bond_publ_flag
P001 C00D 1.798(2) . ?
P001 C00E 1.790(3) . ?
P001 C00G 1.791(3) . ?
P001 C00I 1.800(3) . ?
S002 O005 1.5148(18) . ?
S002 O006 1.506(2) . ?
S002 O007 1.436(2) . ?
S002 O009 1.435(2) . ?
S003 O008 1.510(2) . ?
S003 O00A 1.437(2) . ?
S003 O00B 1.441(3) . ?
S003 O00C 1.515(3) . ?
P004 C00N 1.773(3) . ?
P004 C00O 1.799(3) . ?
P004 C00T 1.786(4) . ?
P004 C00U 1.793(4) . ?
O006 H006 0.82(3) . ?
O008 H008 0.82(3) . ?
C00D H1 0.9900 . ?
C00D H 0.9900 . ?
C00D Ha 0.9900 . ?
C00D Hb 0.9900 . ?
C00D C00W 1.501(6) . ?
C00D C4 1.593(8) . ?
C00E H2 0.9900 . ?
C00E Hc 0.9900 . ?
C00E C00F 1.529(3) . ?
C00F H3 0.9900 . ?
C00F Hd 0.9900 . ?
C00F C00K 1.525(4) . ?
C00G H4 0.9900 . ?
C00G He 0.9900 . ?
C00G C00H 1.533(3) . ?
C00H H5 0.9900 . ?
C00H Hf 0.9900 . ?
C00H Hg 0.9900 . ?
C00H Hh 0.9900 . ?
C00H C010 1.537(7) . ?
C00H C8 1.512(8) . ?
C00I H6 0.9900 . ?
C00I Hi 0.9900 . ?
C00I C00L 1.522(4) . ?
C00J H00a 0.9900 . ?
C00J H00b 0.9900 . ?
C00J C00O 1.525(4) . ?
C00J C00X 1.525(4) . ?
C00K H7 0.9900 . ?
C00K Hj 0.9900 . ?
C00K C00P 1.522(4) . ?
C00L H8 0.9900 . ?
C00L Hk 0.9900 . ?
C00L Hl 0.9900 . ?
C00L Hm 0.9900 . ?
C00L C00V 1.525(5) . ?
C00L C21 1.553(9) . ?
C00M H00c 0.9900 . ?
C00M H00d 0.9900 . ?
C00M C00N 1.480(5) . ?
C00M C00S 1.545(4) . ?
C00N H00e 0.9900 . ?
C00N H00f 0.9900 . ?
C00N H00g 0.9900 . ?
C00N H00h 0.9900 . ?
C00N P1 2.139(7) . ?
C00O H00i 0.9900 . ?
C00O H00j 0.9900 . ?
C00O H00k 0.9900 . ?
C00O H00l 0.9900 . ?
C00O P1 1.791(6) . ?
C00P H9 0.9800 . ?
C00P Hn 0.9800 . ?
C00P Ho 0.9800 . ?
C00Q H00m 0.9900 . ?
C00Q H00n 0.9900 . ?
C00Q C00T 1.528(5) . ?
C00Q C00Y 1.529(5) . ?
C00R H00o 0.9800 . ?
C00R H00p 0.9800 . ?
C00R H00q 0.9800 . ?
C00R C00X 1.512(4) . ?
C00S H00r 0.9900 . ?
C00S H00s 0.9900 . ?
C00S C011 1.495(6) . ?
C00T H00t 0.9900 . ?
C00T H00u 0.9900 . ?
C00U H00v 0.9900 . ?
C00U H00w 0.9900 . ?
C00U C012 1.592(6) . ?
C00V H10 0.9900 . ?
C00V Hp 0.9900 . ?
C00V C017 1.512(6) . ?
C00W H11 0.9900 . ?
C00W Hq 0.9900 . ?
C00W C014 1.515(6) . ?
C00X H00x 0.9900 . ?
C00X H00y 0.9900 . ?
C00Y H00z 0.9900 . ?
C00Y Hr 0.9900 . ?
C00Y C016 1.532(6) . ?
C00Z H00 0.9800 . ?
C00Z Hs 0.9800 . ?
C00Z Ht 0.9800 . ?
C00Z C013 1.535(6) . ?
C010 H01k 0.9900 . ?
C010 H01l 0.9900 . ?
C010 C018 1.541(7) . ?
C011 H01a 0.9800 . ?
C011 H01b 0.9800 . ?
C011 H01c 0.9800 . ?
C012 H01d 0.9900 . ?
C012 H01e 0.9900 . ?
C012 C013 1.498(5) . ?
C013 H01f 0.9900 . ?
C013 H01g 0.9900 . ?
C014 H01m 0.9900 . ?
C014 H01n 0.9900 . ?
C014 C015 1.516(7) . ?
C015 H01o 0.9800 . ?
C015 H01p 0.9800 . ?
C015 H01q 0.9800 . ?
C016 H01h 0.9800 . ?
C016 H01i 0.9800 . ?
C016 H01j 0.9800 . ?
C017 H01r 0.9800 . ?
C017 H01s 0.9800 . ?
C017 H01t 0.9800 . ?
C018 H01u 0.9800 . ?
C018 H01v 0.9800 . ?
C018 H01w 0.9800 . ?
C3 H3a 0.9900 . ?
C3 H3b 0.9900 . ?
C3 C1 1.525(8) . ?
C3 C4 1.542(8) . ?
C1 H1a 0.9800 . ?
C1 H1b 0.9800 . ?
C1 H1c 0.9800 . ?
C4 H4a 0.9900 . ?
C4 H4b 0.9900 . ?
C2 H2a 0.9800 . ?
C2 H2b 0.9800 . ?
C2 H2c 0.9800 . ?
C2 C8 1.526(8) . ?
C8 H8a 0.9900 . ?
C8 H8b 0.9900 . ?
C20 H20a 0.9800 . ?
C20 H20b 0.9800 . ?
C20 H20c 0.9800 . ?
C20 C21 1.517(9) . ?
C11 H11a 0.9900 . ?
C11 H11b 0.9900 . ?
C11 C10 1.519(9) . ?
C11 C12 1.526(9) . ?
C10 H10a 0.9900 . ?
C10 H10b 0.9900 . ?
C10 P1 1.822(9) . ?
C21 H21a 0.9900 . ?
C21 H21b 0.9900 . ?
C12 H12a 0.9900 . ?
C12 H12b 0.9900 . ?
C12 C13 1.532(9) . ?
P1 C5 1.876(10) . ?
C5 H5a 0.9900 . ?
C5 H5b 0.9900 . ?
C5 C6 1.556(9) . ?
C6 H6a 0.9900 . ?
C6 H6b 0.9900 . ?
C6 C7 1.525(9) . ?
C9 H9a 0.9800 . ?
C9 H9b 0.9800 . ?
C9 H9c 0.9800 . ?
C9 C7 1.516(9) . ?
C7 H7a 0.9900 . ?
C7 H7b 0.9900 . ?
C13 H13a 0.9800 . ?
C13 H13b 0.9800 . ?
C13 H13c 0.9800 . ?

loop_
_geom_torsion_atom_site_label_1
_geom_torsion_atom_site_label_2
_geom_torsion_atom_site_label_3
_geom_torsion_atom_site_label_4
_geom_torsion
_geom_torsion_site_symmetry_1
_geom_torsion_site_symmetry_2
_geom_torsion_site_symmetry_3
_geom_torsion_site_symmetry_4
_geom_torsion_publ_flag
P001 C00D C00W C014 -172.7(4) . . . . ?
P001 C00D C4 C3 -159.3(6) . . . . ?
P001 C00E C00F C00K 175.9(2) . . . . ?
P001 C00G C00H C010 -171.5(3) . . . . ?
P001 C00G C00H C8 168.1(5) . . . . ?
P001 C00I C00L C00V 179.6(3) . . . . ?
P001 C00I C00L C21 157.0(6) . . . . ?
P004 C00N C00M C00S 171.1(3) . . . . ?
P004 C00O C00J C00X -170.7(3) . . . . ?
P004 C00T C00Q C00Y 175.0(3) . . . . ?
P004 C00U C012 C013 158.4(3) . . . . ?
C00D C00W C014 C015 69.8(5) . . . . ?
C00D C4 C3 C1 -60.8(8) . . . . ?
C00E C00F C00K C00P 176.1(3) . . . . ?
C00G C00H C010 C018 -60.3(4) . . . . ?
C00G C00H C8 C2 54.4(6) . . . . ?
C00I C00L C00V C017 -62.6(4) . . . . ?
C00I C00L C21 C20 60.1(8) . . . . ?
C00U C012 C013 C00Z 178.2(4) . . . . ?
P1 C5 C6 C7 165.5(15) . . . . ?
C5 C6 C7 C9 -164.0(19) . . . . ?

loop_
_restr_equal_distance_atom_site_label_1
_restr_equal_distance_atom_site_label_2
_restr_equal_distance_site_symmetry_2
_restr_equal_distance_class_id
P004 C00N 1 2
P004 C00O 1 2
P004 C00T 1 2
P004 C00U 1 2
O006 H006 1 6
O008 H008 1 6
C00L C00I 1 4
C00T C00Q 1 5
C00V C00L 1 1
C00V C00L 1 4
C00W C00D 1 4
C00Y C00Q 1 5
C010 C00H 1 4
C012 C00U 1 5
C013 C00Z 1 5
C013 C012 1 5
C014 C00W 1 4
C015 C014 1 4
C016 C00Y 1 5
C017 C00V 1 1
C017 C00V 1 4
C018 C010 1 4
C3 C1 1 4
C4 C00D 1 4
C4 C3 1 4
C8 C00H 1 4
C8 C2 1 4
C11 C10 1 3
C11 C10 1 5
C21 C00L 1 1
C21 C00L 1 4
C21 C20 1 4
C21 C20 1 1
C12 C11 1 3
C12 C11 1 5
P1 C10 1 2
P1 C5 1 2
C6 C5 1 5
C6 C5 1 3
C9 C7 1 3
C9 C7 1 5
C7 C6 1 5
C7 C6 1 3
C13 C12 1 5
C13 C12 1 3

loop_
_restr_equal_distance_class_class_id
_restr_equal_distance_class_target_weight_param
_restr_equal_distance_class_average
_restr_equal_distance_class_esd
_restr_equal_distance_class_diff_max
1 0.0200 1.5270 0.0159 0.0264
2 0.0100 1.8082 0.0339 0.0683
3 0.0200 1.5290 0.0132 0.0270
4 0.0100 1.5292 0.0217 0.0643
5 0.0100 1.5323 0.0221 0.0595
6 0.0200 0.8210 0.0023 0.0023

loop_
_restr_U_iso_atom_site_label
_restr_U_iso_weight_param
C012 0.0100
C21 0.0500
C5 0.0100

loop_
_restr_U_similar_atom_site_label_1
_restr_U_similar_atom_site_label_2
_restr_U_similar_weight_param
P004 P1 0.0400
C00Q C00T 0.0200
C00Q C00Y 0.0200
C00Q C11 0.0200
C00Q C10 0.0200
C00Q C12 0.0200
C00Q C13 0.0200
C00T C11 0.0200
C00T C10 0.0200
C00U C012 0.0200
C00U C5 0.0200
C00V C21 0.0400
C00Y C016 0.0200
C00Y C11 0.0200
C00Y C12 0.0200
C00Y C13 0.0200
C00Z C013 0.0200
C00Z C6 0.0200
C00Z C9 0.0200
C00Z C7 0.0200
C012 C013 0.0200
C012 C5 0.0200
C012 C6 0.0200
C013 C5 0.0200
C013 C6 0.0200
C013 C7 0.0200
C016 C13 0.0200
C11 C10 0.0200
C11 C12 0.0200
C12 C13 0.0200
C5 C6 0.0200
C6 C7 0.0200
C9 C7 0.0200

loop_
_exptl_oxdiff_crystal_face_indexfrac_h
_exptl_oxdiff_crystal_face_indexfrac_k
_exptl_oxdiff_crystal_face_indexfrac_l
_exptl_oxdiff_crystal_face_x
_exptl_oxdiff_crystal_face_y
_exptl_oxdiff_crystal_face_z
-5.5357 -9.8430 -1.7718 0.1265 -0.0877 0.9881
-5.6292 10.4608 -0.6936 0.8023 -0.5717 -0.1717
3.6860 12.3536 1.4937 0.1066 -0.0783 -0.9912
7.9482 0.4163 1.8014 -0.6331 0.4492 -0.6304
-0.1382 -14.2140 -0.8004 -0.4565 0.3270 0.8274
-4.0233 -7.6037 7.3504 -0.6909 -0.5902 0.4175
1.0810 0.1820 -8.9577 0.7346 0.6291 0.2542
-2.6342 3.3803 9.6406 -0.5653 -0.8547 -0.3719

loop_
_restr_rigu_atom_site_label_1
_restr_rigu_atom_site_label_2
_restr_rigu_target_weight_param
_restr_rigu_u13_diff
_restr_rigu_u23_diff
_restr_rigu_u33_diff
C00L C21 0.004000 -0.007896 -0.002757 -0.004876
